data_4516188
loop_
_publ_author_name
'Huckaba, Aron J.'
'Senes, Alessia'
'Aghazada, Sadig'
'Babaei, Azin'
'Meskers, Stefan C. J.'
'Zimmermann, Iwan'
'Schouwink, Pascal'
'Gasilova, Natalia'
'Janssen, Ren\'e A J'
'Bolink, Henk J.'
'Nazeeruddin, Mohammad Khaja'

_publ_section_title
;
 Bis(arylimidazole) Iridium Picolinate Emitters and Preferential Dipole
 Orientation in Films.
;
_journal_issue 3
_journal_name_full 'ACS omega'
_journal_page_first 2673
_journal_page_last 2682
_journal_paper_doi 10.1021/acsomega.8b00137
_journal_volume 3
_journal_year 2018
_chemical_formula_moiety 'C54 H58 Ir N5 O2, C54 H62 Ir N5 O2, 1.79(H2 O)'
_chemical_formula_sum 'C112 H124 Ir2 N10 O4'
_chemical_formula_weight 2058.60
_space_group_crystal_system monoclinic
_space_group_IT_number 4
_space_group_name_Hall 'P 2yb'
_space_group_name_H-M_alt 'P 1 21 1'
_atom_sites_solution_hydrogens mixed
_audit_creation_date 2017-11-02
_audit_creation_method
;
Olex2 1.2
(compiled 2017.08.10 svn.r3458 for OlexSys, GUI svn.r5381)
;
_cell_angle_alpha 90
_cell_angle_beta 99.641(2)
_cell_angle_gamma 90
_cell_formula_units_Z 2
_cell_length_a 9.0272(6)
_cell_length_b 29.178(2)
_cell_length_c 18.4176(14)
_cell_measurement_reflns_used 1150
_cell_measurement_temperature 130(2)
_cell_measurement_theta_max 15
_cell_measurement_theta_min 3.0
_cell_volume 4782.6(6)
_computing_molecular_graphics 'Olex2 (Dolomanov et al., 2009)'
_computing_publication_material 'Olex2 (Dolomanov et al., 2009)'
_computing_structure_refinement 'ShelXL (Sheldrick, 2015)'
_diffrn_ambient_temperature 130.01
_diffrn_measured_fraction_theta_full 0.999
_diffrn_measured_fraction_theta_max 0.996
_diffrn_measurement_device_type 'Bruker D8 Venture'
_diffrn_radiation_type MoK\a
_diffrn_radiation_wavelength 0.71073
_diffrn_reflns_av_R_equivalents 0.0319
_diffrn_reflns_av_unetI/netI 0.0284
_diffrn_reflns_Laue_measured_fraction_full 0.999
_diffrn_reflns_Laue_measured_fraction_max 0.996
_diffrn_reflns_limit_h_max 12
_diffrn_reflns_limit_h_min -10
_diffrn_reflns_limit_k_max 38
_diffrn_reflns_limit_k_min -38
_diffrn_reflns_limit_l_max 24
_diffrn_reflns_limit_l_min -24
_diffrn_reflns_number 121437
_diffrn_reflns_point_group_measured_fraction_full 0.999
_diffrn_reflns_point_group_measured_fraction_max 0.997
_diffrn_reflns_theta_full 25.242
_diffrn_reflns_theta_max 28.330
_diffrn_reflns_theta_min 2.243
_exptl_absorpt_coefficient_mu 2.839
_exptl_absorpt_correction_type multi-scan
_exptl_crystal_colour 'clear yellowish'
_exptl_crystal_colour_lustre clear
_exptl_crystal_colour_modifier yellowish
_exptl_crystal_density_diffrn 1.430
_exptl_crystal_description needle
_exptl_crystal_F_000 2104
_exptl_crystal_size_max 0.15
_exptl_crystal_size_mid 0.03
_exptl_crystal_size_min 0.02
_exptl_transmission_factor_max 0.6489
_exptl_transmission_factor_min 0.2901
_refine_diff_density_max 2.451
_refine_diff_density_min -3.863
_refine_diff_density_rms 0.154
_refine_ls_abs_structure_details
;
 Refined as an inversion twin.
;
_refine_ls_abs_structure_Flack 0.520(14)
_refine_ls_extinction_coef 0.00033(7)
_refine_ls_extinction_expression Fc^*^=kFc[1+0.001xFc^2^\l^3^/sin(2\q)]^-1/4^
_refine_ls_extinction_method 'SHELXL-2014/7 (Sheldrick 2014'
_refine_ls_goodness_of_fit_ref 1.249
_refine_ls_hydrogen_treatment constr
_refine_ls_matrix_type full
_refine_ls_number_parameters 513
_refine_ls_number_reflns 23681
_refine_ls_number_restraints 1
_refine_ls_restrained_S_all 1.249
_refine_ls_R_factor_all 0.0563
_refine_ls_R_factor_gt 0.0532
_refine_ls_shift/su_max 0.000
_refine_ls_shift/su_mean 0.000
_refine_ls_structure_factor_coef Fsqd
_refine_ls_weighting_details 'w=1/[\s^2^(Fo^2^)+33.5265P] where P=(Fo^2^+2Fc^2^)/3'
_refine_ls_weighting_scheme calc
_refine_ls_wR_factor_gt 0.1042
_refine_ls_wR_factor_ref 0.1056
_reflns_Friedel_coverage 0.963
_reflns_Friedel_fraction_full 1.000
_reflns_Friedel_fraction_max 0.997
_reflns_number_gt 22731
_reflns_number_total 23681
_reflns_threshold_expression 'I > 2\s(I)'
_cod_data_source_file ao8b00137_si_004.cif
_cod_data_source_block C56H62N5O2Ir1
_cod_original_cell_volume 4782.5(6)
_cod_database_code 4516188
_shelx_shelxl_version_number 2014/7
_shelx_space_group_comment
;
The symmetry employed for this shelxl refinement is uniquely defined
by the following loop, which should always be used as a source of
symmetry information in preference to the above space-group names.
They are only intended as comments.
;
_shelx_estimated_absorpt_t_max 0.945
_shelx_estimated_absorpt_t_min 0.675
_olex2_refinement_description
;
1. Twinned data refinement
 Scales: 0.480(14)
 0.520(14)
2. Fixed Uiso
 At 1.2 times of:
  All C(H) groups
 At 1.5 times of:
  All C(H,H,H) groups, All O(H,H) groups
3. Uiso/Uaniso restraints and constraints
Uanis(C2) = Uanis(C113) = Uanis(C95)
Uanis(C73) = Uanis(C1AA) = Uanis(C0AA)
Uanis(C54) = Uanis(C55) = Uanis(C64) = Uanis(C66) = Uanis(C83) = Uanis(C109)
Uanis(C31) = Uanis(C32) = Uanis(C59) = Uanis(C89) = Uanis(C97) = Uanis(C103)
Uanis(C47) = Uanis(C56) = Uanis(C71) = Uanis(C77) = Uanis(C101) = Uanis(C149) =
Uanis(C67) = Uanis(C80) = Uanis(C96) = Uanis(N100) = Uanis(C125) = Uanis(C127)
= Uanis(C36) = Uanis(C41) = Uanis(C43) = Uanis(C45) = Uanis(C49) = Uanis(C62) =
Uanis(C76)
Uanis(C105) = Uanis(C120) = Uanis(C158) = Uanis(C82) = Uanis(C3AA) =
Uanis(C2AA) = Uanis(C3) = Uanis(C123) = Uanis(C4AA) = Uanis(C39) = Uanis(C129)
= Uanis(C137) = Uanis(C33) = Uanis(C106) = Uanis(C152) = Uanis(C21) =
Uanis(C104) = Uanis(C119)
Uanis(C67) = Uanis(C80) = Uanis(C96) = Uanis(N100) = Uanis(C125) = Uanis(C127)
Uanis(N8) = Uanis(N12) = Uanis(C16) = Uanis(C28) = Uanis(C42) = Uanis(N6) =
Uanis(N10) = Uanis(C22) = Uanis(C29) = Uanis(C50)
Uanis(N7) = Uanis(C14) = Uanis(N15) = Uanis(C20) = Uanis(C60)
Uanis(C57) = Uanis(N65) = Uanis(C81) = Uanis(C124) = Uanis(C130) = Uanis(C141)
Uanis(C11) = Uanis(C46) = Uanis(C48) = Uanis(C61) = Uanis(C72) = Uanis(C84) =
Uanis(C27) = Uanis(C35) = Uanis(C43) = Uanis(C88) = Uanis(C92) = Uanis(C93)
Uanis(C23) = Uanis(O26) = Uanis(O115)
Uanis(C98) = Uanis(C111) = Uanis(C114) = Uanis(C73) = Uanis(C1AA) = Uanis(C0AA)
Uanis(C23) = Uanis(O26) = Uanis(O115) = Uanis(C67) = Uanis(C80) = Uanis(C96) =
Uanis(N100) = Uanis(C125) = Uanis(C127)
Uanis(O24) = Uanis(C30) = Uanis(O7)
Uanis(C13) = Uanis(C38) = Uanis(C53) = Uanis(C58) = Uanis(C63) = Uanis(C74) =
Uanis(N5) = Uanis(N9) = Uanis(C17) = Uanis(C18) = Uanis(C51)
Uanis(C44) = Uanis(C79) = Uanis(C132) = Uanis(C37) = Uanis(C69) = Uanis(C108) =
Uanis(C19) = Uanis(C90) = Uanis(C5AA)
Uanis(C25) = Uanis(C34) = Uanis(C52) = Uanis(C70) = Uanis(C78) = Uanis(C94)
4. Others
 Sof(O1)=Sof(H1A)=Sof(H1B)=FVAR(1)
5.a Free rotating group:
 O1(H1A,H1B), O2(H2A,H2B)
5.b Ternary CH refined with riding coordinates:
 C2(H2), C19(H19), C21(H21), C33(H33), C37(H37), C39(H39), C44(H44), C73(H73),
 C82(H82), C105(H105), C111(H111)
5.c Aromatic/amide H refined with riding coordinates:
 C14(H14), C16(H16), C17(H17), C22(H22), C38(H38), C42(H42), C43(H43),
 C45(H45), C46(H46), C50(H50), C51(H51), C52(H52), C53(H53), C55(H55), C56(H56),
  C57(H57), C130(H130), C124(H124), C141(H141), C59(H59), C60(H60), C61(H61),
 C62(H62), C63(H63), C64(H64), C72(H72), C74(H74), C78(H78), C80(H80), C84(H84),
  C88(H88), C89(H89), C92(H92), C93(H93), C96(H96), C97(H97), C103(H103),
 C125(H125), C127(H127), C149(H149)
5.d Fitted hexagon refined as free rotating group:
 C57(C130,C81,N65,C124,C141)
5.e Idealised Me refined as rotating group:
 C3(H3A,H3B,H3C), C69(H69A,H69B,H69C), C79(H79A,H79B,H79C), C90(H90A,H90B,
 H90C), C95(H95A,H95B,H95C), C98(H98A,H98B,H98C), C104(H10D,H10E,H10F),
 C106(H10G,H10H,H10I), C108(H10A,H10B,H10C), C113(H11A,H11B,H11C), C114(H11D,
 H11E,H11F), C119(H11G,H11H,H11I), C120(H12A,H12B,H12C), C129(H12D,H12E,H12F),
 C132(H13A,H13B,H13C), C137(H13D,H13E,H13F), C152(H15A,H15B,H15C), C158(H15D,
 H15E,H15F), C1AA(H1AA,H1AB,H1AC), C3AA(H3AA,H3AB,H3AC), C0AA(H0AA,H0AB,H0AC),
 C2AA(H2AA,H2AB,H2AC), C5AA(H5AA,H5AB,H5AC)
;
_olex2_submission_special_instructions 'No special instructions were received'

loop_
_space_group_symop_operation_xyz
'x, y, z'
'-x, y+1/2, -z'

loop_
_atom_site_label
_atom_site_type_symbol
_atom_site_fract_x
_atom_site_fract_y
_atom_site_fract_z
_atom_site_U_iso_or_equiv
_atom_site_adp_type
_atom_site_occupancy
_atom_site_site_symmetry_order
_atom_site_calc_flag
_atom_site_refinement_flags_posn
_atom_site_refinement_flags_occupancy
Ir1 Ir 0.06002(5) 0.18665(2) 0.43689(2) 0.01730(12) Uani 1 1 d . .
Ir2 Ir 0.55961(5) 0.29486(2) -0.06686(2) 0.01828(12) Uani 1 1 d . .
C2 C 0.2933(19) 0.3118(6) 0.2062(8) 0.0368(17) Uani 1 1 d . .
H2 H 0.3276 0.2917 0.1683 0.044 Uiso 1 1 calc R .
C3 C -0.2108(14) 0.2055(4) 0.7532(6) 0.0304(7) Uani 1 1 d . .
H3A H -0.2357 0.1929 0.7990 0.046 Uiso 1 1 calc GR .
H3B H -0.2866 0.2282 0.7330 0.046 Uiso 1 1 calc GR .
H3C H -0.1118 0.2201 0.7633 0.046 Uiso 1 1 calc GR .
N5 N 0.5982(11) 0.2939(5) 0.0450(5) 0.0186(7) Uani 1 1 d . .
N6 N 0.0950(12) 0.1867(5) 0.5493(4) 0.0187(7) Uani 1 1 d . .
N7 N 0.5331(12) 0.3036(4) -0.1777(5) 0.0186(9) Uani 1 1 d . .
N8 N 0.0314(13) 0.1770(4) 0.3257(5) 0.0187(7) Uani 1 1 d . .
N9 N 0.5863(12) 0.3273(4) 0.1520(6) 0.0186(7) Uani 1 1 d . .
N10 N 0.0777(13) 0.1544(4) 0.6546(5) 0.0187(7) Uani 1 1 d . .
C11 C -0.0407(14) 0.1257(5) 0.4557(6) 0.0198(7) Uani 1 1 d . .
N12 N 0.0934(14) 0.1428(4) 0.2293(5) 0.0187(7) Uani 1 1 d . .
C13 C 0.4685(14) 0.3533(4) -0.0476(6) 0.0186(7) Uani 1 1 d . .
C14 C 0.4352(12) 0.2929(5) -0.2401(5) 0.0186(9) Uani 1 1 d . .
H14 H 0.3506 0.2736 -0.2396 0.022 Uiso 1 1 calc R .
N15 N 0.5971(13) 0.3387(4) -0.2743(6) 0.0186(9) Uani 1 1 d . .
C16 C -0.0748(14) 0.1911(4) 0.2666(5) 0.0187(7) Uani 1 1 d . .
H16 H -0.1568 0.2115 0.2663 0.022 Uiso 1 1 calc R .
C17 C 0.6710(12) 0.2882(4) 0.1658(6) 0.0186(7) Uani 1 1 d . .
H17 H 0.7198 0.2782 0.2128 0.022 Uiso 1 1 calc R .
C18 C 0.5429(15) 0.3296(5) 0.0767(7) 0.0186(7) Uani 1 1 d . .
C19 C 0.8475(15) 0.3076(5) -0.3324(7) 0.0328(10) Uani 1 1 d . .
H19 H 0.7834 0.2913 -0.3014 0.039 Uiso 1 1 calc R .
C20 C 0.6348(15) 0.3328(5) -0.1988(7) 0.0186(9) Uani 1 1 d . .
C21 C 0.3721(15) 0.1680(5) 0.1713(7) 0.0304(7) Uani 1 1 d . .
H21 H 0.3343 0.1823 0.2141 0.036 Uiso 1 1 calc R .
C22 C 0.1598(14) 0.1947(4) 0.6703(5) 0.0187(7) Uani 1 1 d . .
H22 H 0.1958 0.2074 0.7175 0.022 Uiso 1 1 calc R .
C23 C 0.0484(17) 0.2879(5) 0.4126(8) 0.0309(9) Uani 1 1 d . .
O24 O 0.6487(16) 0.2266(4) -0.0762(6) 0.0391(15) Uani 1 1 d . .
C25 C 0.5988(16) 0.4150(4) -0.3284(6) 0.0205(10) Uani 1 1 d . .
O26 O 0.1467(13) 0.2549(4) 0.4251(6) 0.0309(9) Uani 1 1 d . .
C27 C 0.2435(15) 0.1476(5) 0.4281(7) 0.0198(7) Uani 1 1 d . .
C28 C 0.1295(16) 0.1489(5) 0.3027(6) 0.0187(7) Uani 1 1 d . .
C29 C 0.0402(16) 0.1506(4) 0.5802(6) 0.0187(7) Uani 1 1 d . .
C30 C 0.548(2) 0.1948(6) -0.0844(8) 0.0391(15) Uani 1 1 d . .
C31 C 0.7463(16) 0.3315(5) -0.0713(7) 0.0212(10) Uani 1 1 d . .
C32 C 0.7531(16) 0.3497(5) -0.1456(6) 0.0212(10) Uani 1 1 d . .
C33 C 0.3717(19) 0.0151(6) 0.0522(8) 0.0304(7) Uani 1 1 d . .
H33 H 0.4737 0.0087 0.0810 0.036 Uiso 1 1 calc R .
C34 C 0.6623(16) 0.3697(4) -0.3182(7) 0.0205(10) Uani 1 1 d . .
C35 C 0.2519(15) 0.1316(5) 0.3589(7) 0.0198(7) Uani 1 1 d . .
C36 C 0.0984(14) 0.0688(5) 0.1685(6) 0.0198(8) Uani 1 1 d . .
C37 C 0.8649(19) 0.4644(6) -0.4493(8) 0.0328(10) Uani 1 1 d . .
H37 H 0.9698 0.4701 -0.4235 0.039 Uiso 1 1 calc R .
C38 C 0.4031(14) 0.3868(4) -0.0990(7) 0.0186(7) Uani 1 1 d . .
H38 H 0.3996 0.3815 -0.1502 0.022 Uiso 1 1 calc R .
C39 C -0.0384(19) 0.0530(6) 0.2051(8) 0.0304(7) Uani 1 1 d . .
H39 H -0.0583 0.0758 0.2429 0.036 Uiso 1 1 calc R .
C41 C 0.1625(14) 0.1099(5) 0.1846(6) 0.0198(8) Uani 1 1 d . .
C42 C -0.0278(15) 0.1660(4) 0.2033(6) 0.0187(7) Uani 1 1 d . .
H42 H -0.0769 0.1668 0.1534 0.022 Uiso 1 1 calc R .
C43 C 0.3739(14) 0.1043(4) 0.3444(7) 0.0198(7) Uani 1 1 d . .
H43 H 0.3861 0.0982 0.2951 0.024 Uiso 1 1 calc R .
C44 C 0.4606(19) 0.4283(6) -0.3007(8) 0.0328(10) Uani 1 1 d . .
H44 H 0.4466 0.4037 -0.2645 0.039 Uiso 1 1 calc R .
C45 C 0.1596(13) 0.0362(5) 0.1303(6) 0.0198(8) Uani 1 1 d . .
H45 H 0.1170 0.0064 0.1239 0.024 Uiso 1 1 calc R .
C46 C -0.1052(14) 0.0944(5) 0.4059(7) 0.0198(7) Uani 1 1 d . .
H46 H -0.1122 0.1013 0.3550 0.024 Uiso 1 1 calc R .
C47 C 0.0423(14) 0.1235(5) 0.7094(6) 0.0198(8) Uani 1 1 d . .
C48 C -0.0349(15) 0.1166(5) 0.5310(7) 0.0198(7) Uani 1 1 d . .
C49 C 0.2892(14) 0.0479(5) 0.1001(6) 0.0198(8) Uani 1 1 d . .
C50 C 0.1778(16) 0.2123(4) 0.6026(6) 0.0187(7) Uani 1 1 d . .
H50 H 0.2381 0.2379 0.5948 0.022 Uiso 1 1 calc R .
C51 C 0.6734(15) 0.2664(4) 0.1014(6) 0.0186(7) Uani 1 1 d . .
H51 H 0.7184 0.2375 0.0954 0.022 Uiso 1 1 calc R .
C52 C 0.8561(16) 0.3882(4) -0.3875(6) 0.0205(10) Uani 1 1 d . .
H52 H 0.9460 0.3795 -0.4043 0.025 Uiso 1 1 calc R .
C53 C 0.3409(15) 0.4293(4) -0.0749(7) 0.0186(7) Uani 1 1 d . .
H53 H 0.2937 0.4506 -0.1104 0.022 Uiso 1 1 calc R .
C54 C 0.543(2) 0.3568(6) 0.2090(8) 0.0358(14) Uani 1 1 d . .
C55 C 0.604(2) 0.4205(5) 0.2906(7) 0.0358(14) Uani 1 1 d . .
H55 H 0.6678 0.4456 0.3076 0.043 Uiso 1 1 calc R .
C56 C -0.1251(14) 0.1027(5) 0.7912(6) 0.0198(8) Uani 1 1 d . .
H56 H -0.2138 0.1087 0.8110 0.024 Uiso 1 1 calc R .
C57 C 0.1166(9) 0.1963(3) -0.1036(5) 0.0346(13) Uani 1 1 d . .
H57 H 0.0312 0.1769 -0.1131 0.041 Uiso 1 1 calc R .
C130 C 0.2591(10) 0.1787(2) -0.1048(5) 0.0346(13) Uani 1 1 d G .
H130 H 0.2711 0.1471 -0.1152 0.041 Uiso 1 1 calc R .
C81 C 0.3841(8) 0.2071(3) -0.0909(5) 0.0346(13) Uani 1 1 d G .
N65 N 0.3666(9) 0.2533(3) -0.0757(5) 0.0346(13) Uani 1 1 d G .
C124 C 0.2240(11) 0.2710(2) -0.0745(5) 0.0346(13) Uani 1 1 d G .
H124 H 0.2121 0.3025 -0.0641 0.041 Uiso 1 1 calc R .
C141 C 0.0991(8) 0.2425(3) -0.0884(5) 0.0346(13) Uani 1 1 d G .
H141 H 0.0016 0.2546 -0.0876 0.041 Uiso 1 1 calc R .
C58 C 0.4643(16) 0.3656(5) 0.0296(7) 0.0186(7) Uani 1 1 d . .
C59 C 0.8624(14) 0.3808(5) -0.1572(7) 0.0212(10) Uani 1 1 d . .
H59 H 0.8552 0.3969 -0.2025 0.025 Uiso 1 1 calc R .
C60 C 0.4642(13) 0.3098(4) -0.2971(6) 0.0186(9) Uani 1 1 d . .
H60 H 0.4117 0.3052 -0.3457 0.022 Uiso 1 1 calc R .
C61 C -0.0994(15) 0.0735(4) 0.5535(7) 0.0198(7) Uani 1 1 d . .
H61 H -0.0948 0.0662 0.6041 0.024 Uiso 1 1 calc R .
C62 C 0.3521(14) 0.0906(5) 0.1149(6) 0.0198(8) Uani 1 1 d . .
H62 H 0.4398 0.0980 0.0951 0.024 Uiso 1 1 calc R .
C63 C 0.4064(15) 0.4044(4) 0.0502(7) 0.0186(7) Uani 1 1 d . .
H63 H 0.4027 0.4094 0.1008 0.022 Uiso 1 1 calc R .
C64 C 0.368(2) 0.3818(5) 0.2854(7) 0.0358(14) Uani 1 1 d . .
H64 H 0.2721 0.3814 0.3003 0.043 Uiso 1 1 calc R .
C66 C 0.403(2) 0.3498(5) 0.2313(8) 0.0358(14) Uani 1 1 d . .
C67 C -0.1103(14) 0.2723(4) 0.4133(7) 0.0309(9) Uani 1 1 d . .
C69 C 0.8750(17) 0.4435(6) -0.5268(7) 0.0328(10) Uani 1 1 d . .
H69A H 0.9496 0.4188 -0.5211 0.049 Uiso 1 1 calc GR .
H69B H 0.9050 0.4674 -0.5588 0.049 Uiso 1 1 calc GR .
H69C H 0.7767 0.4312 -0.5489 0.049 Uiso 1 1 calc GR .
C70 C 0.7901(16) 0.3580(4) -0.3472(6) 0.0205(10) Uani 1 1 d . .
C71 C -0.0952(14) 0.1295(5) 0.7342(6) 0.0198(8) Uani 1 1 d . .
C72 C -0.1577(15) 0.0557(5) 0.4245(7) 0.0198(7) Uani 1 1 d . .
H72 H -0.1922 0.0339 0.3872 0.024 Uiso 1 1 calc R .
C73 C 0.4468(19) 0.4484(7) 0.3776(10) 0.0511(17) Uani 1 1 d . .
H73 H 0.5442 0.4644 0.3950 0.061 Uiso 1 1 calc R .
C74 C 0.3501(13) 0.4385(4) -0.0020(6) 0.0186(7) Uani 1 1 d . .
H74 H 0.3193 0.4675 0.0138 0.022 Uiso 1 1 calc R .
C76 C 0.2934(15) 0.1241(5) 0.1580(6) 0.0198(8) Uani 1 1 d . .
C77 C 0.1480(14) 0.0906(5) 0.7414(6) 0.0198(8) Uani 1 1 d . .
C78 C 0.6695(14) 0.4430(4) -0.3776(6) 0.0205(10) Uani 1 1 d . .
H78 H 0.6238 0.4716 -0.3919 0.025 Uiso 1 1 calc R .
C79 C 0.3157(16) 0.4260(5) -0.3597(7) 0.0328(10) Uani 1 1 d . .
H79A H 0.3202 0.4496 -0.3972 0.049 Uiso 1 1 calc GR .
H79B H 0.2276 0.4314 -0.3361 0.049 Uiso 1 1 calc GR .
H79C H 0.3080 0.3957 -0.3829 0.049 Uiso 1 1 calc GR .
C80 C -0.3959(15) 0.2476(4) 0.4149(7) 0.0309(9) Uani 1 1 d . .
H80 H -0.4957 0.2380 0.4168 0.037 Uiso 1 1 calc R .
C82 C -0.0713(16) 0.0364(5) 0.8814(8) 0.0304(7) Uani 1 1 d . .
H82 H 0.0209 0.0191 0.9034 0.036 Uiso 1 1 calc R .
C83 C 0.645(2) 0.3902(5) 0.2373(8) 0.0358(14) Uani 1 1 d . .
C84 C -0.1653(13) 0.0448(5) 0.5004(6) 0.0198(7) Uani 1 1 d . .
H84 H -0.2156 0.0179 0.5125 0.024 Uiso 1 1 calc R .
C88 C 0.4752(13) 0.1027(4) 0.4721(6) 0.0198(7) Uani 1 1 d . .
H88 H 0.5523 0.0936 0.5111 0.024 Uiso 1 1 calc R .
C89 C 0.9781(14) 0.3697(4) -0.0294(6) 0.0212(10) Uani 1 1 d . .
H89 H 1.0570 0.3764 0.0101 0.025 Uiso 1 1 calc R .
C90 C 0.8453(15) 0.2827(5) -0.4029(7) 0.0328(10) Uani 1 1 d . .
H90A H 0.7437 0.2835 -0.4316 0.049 Uiso 1 1 calc GR .
H90B H 0.8754 0.2508 -0.3925 0.049 Uiso 1 1 calc GR .
H90C H 0.9155 0.2973 -0.4310 0.049 Uiso 1 1 calc GR .
C92 C 0.4745(13) 0.0865(4) 0.4022(6) 0.0198(7) Uani 1 1 d . .
H92 H 0.5428 0.0631 0.3937 0.024 Uiso 1 1 calc R .
C93 C 0.3582(14) 0.1336(4) 0.4865(6) 0.0198(7) Uani 1 1 d . .
H93 H 0.3581 0.1446 0.5350 0.024 Uiso 1 1 calc R .
C94 C 0.7956(16) 0.4320(4) -0.4053(6) 0.0205(10) Uani 1 1 d . .
C95 C 0.1317(14) 0.3371(4) 0.1755(6) 0.0368(17) Uani 1 1 d . .
H95A H 0.0835 0.3461 0.2172 0.055 Uiso 1 1 calc GR .
H95B H 0.0661 0.3159 0.1437 0.055 Uiso 1 1 calc GR .
H95C H 0.1494 0.3644 0.1472 0.055 Uiso 1 1 calc GR .
C96 C -0.3665(13) 0.2933(4) 0.3987(6) 0.0309(9) Uani 1 1 d . .
H96 H -0.4457 0.3150 0.3881 0.037 Uiso 1 1 calc R .
C97 C 0.8623(15) 0.3431(4) -0.0174(6) 0.0212(10) Uani 1 1 d . .
H97 H 0.8619 0.3319 0.0310 0.025 Uiso 1 1 calc R .
C98 C 0.9344(19) 0.4105(6) 0.2751(9) 0.0511(17) Uani 1 1 d . .
H98A H 0.9265 0.4431 0.2864 0.077 Uiso 1 1 calc GR .
H98B H 1.0289 0.4049 0.2571 0.077 Uiso 1 1 calc GR .
H98C H 0.9323 0.3924 0.3197 0.077 Uiso 1 1 calc GR .
N100 N -0.1367(13) 0.2288(4) 0.4271(6) 0.0309(9) Uani 1 1 d . .
C101 C -0.0325(13) 0.0672(5) 0.8214(6) 0.0198(8) Uani 1 1 d . .
C103 C 0.9831(14) 0.3877(4) -0.1006(6) 0.0212(10) Uani 1 1 d . .
H103 H 1.0685 0.4045 -0.1095 0.025 Uiso 1 1 calc R .
C104 C 0.3186(15) 0.2001(5) 0.1037(7) 0.0304(7) Uani 1 1 d . .
H10D H 0.3474 0.1867 0.0593 0.046 Uiso 1 1 calc GR .
H10E H 0.3659 0.2303 0.1128 0.046 Uiso 1 1 calc GR .
H10F H 0.2091 0.2035 0.0967 0.046 Uiso 1 1 calc GR .
C105 C 0.2994(19) 0.0860(5) 0.7156(8) 0.0304(7) Uani 1 1 d . .
H105 H 0.3363 0.1174 0.7063 0.036 Uiso 1 1 calc R .
C106 C 0.2865(18) -0.0317(5) 0.0405(8) 0.0304(7) Uani 1 1 d . .
H10G H 0.2868 -0.0465 0.0883 0.046 Uiso 1 1 calc GR .
H10H H 0.3367 -0.0516 0.0093 0.046 Uiso 1 1 calc GR .
H10I H 0.1826 -0.0263 0.0165 0.046 Uiso 1 1 calc GR .
C108 C 0.7909(18) 0.5097(5) -0.4645(8) 0.0328(10) Uani 1 1 d . .
H10A H 0.8494 0.5285 -0.4936 0.049 Uiso 1 1 calc GR .
H10B H 0.7851 0.5252 -0.4179 0.049 Uiso 1 1 calc GR .
H10C H 0.6893 0.5053 -0.4922 0.049 Uiso 1 1 calc GR .
C109 C 0.4798(19) 0.4143(5) 0.3166(7) 0.0358(14) Uani 1 1 d . .
C111 C 0.800(2) 0.3964(8) 0.2147(10) 0.0511(17) Uani 1 1 d . .
H111 H 0.8268 0.3662 0.1947 0.061 Uiso 1 1 calc R .
C113 C 0.2373(14) 0.2851(4) 0.2649(6) 0.0368(17) Uani 1 1 d . .
H11A H 0.3221 0.2765 0.3029 0.055 Uiso 1 1 calc GR .
H11B H 0.1867 0.2573 0.2434 0.055 Uiso 1 1 calc GR .
H11C H 0.1663 0.3038 0.2869 0.055 Uiso 1 1 calc GR .
C114 C 0.779(2) 0.4302(6) 0.1501(9) 0.0511(17) Uani 1 1 d . .
H11D H 0.6974 0.4197 0.1120 0.077 Uiso 1 1 calc GR .
H11E H 0.8726 0.4320 0.1296 0.077 Uiso 1 1 calc GR .
H11F H 0.7549 0.4606 0.1675 0.077 Uiso 1 1 calc GR .
O115 O 0.0743(10) 0.3291(3) 0.4187(4) 0.0309(9) Uani 1 1 d . .
C119 C 0.5425(14) 0.1655(4) 0.1929(7) 0.0304(7) Uani 1 1 d . .
H11G H 0.5686 0.1446 0.2347 0.046 Uiso 1 1 calc GR .
H11H H 0.5822 0.1961 0.2067 0.046 Uiso 1 1 calc GR .
H11I H 0.5863 0.1543 0.1510 0.046 Uiso 1 1 calc GR .
C120 C 0.2950(17) 0.0582(5) 0.6471(7) 0.0304(7) Uani 1 1 d . .
H12A H 0.2505 0.0282 0.6537 0.046 Uiso 1 1 calc GR .
H12B H 0.3974 0.0541 0.6371 0.046 Uiso 1 1 calc GR .
H12C H 0.2343 0.0741 0.6056 0.046 Uiso 1 1 calc GR .
C123 C -0.3241(13) 0.1568(4) 0.6456(6) 0.0304(7) Uani 1 1 d . .
C125 C -0.2211(14) 0.3058(4) 0.3984(7) 0.0309(9) Uani 1 1 d . .
H125 H -0.1960 0.3365 0.3884 0.037 Uiso 1 1 calc R .
C127 C -0.2778(15) 0.2166(4) 0.4281(7) 0.0309(9) Uani 1 1 d . .
H127 H -0.2988 0.1855 0.4383 0.037 Uiso 1 1 calc R .
C129 C -0.0161(17) 0.0034(4) 0.2404(7) 0.0304(7) Uani 1 1 d . .
H12D H -0.0121 -0.0192 0.2015 0.046 Uiso 1 1 calc GR .
H12E H -0.1003 -0.0037 0.2659 0.046 Uiso 1 1 calc GR .
H12F H 0.0781 0.0025 0.2757 0.046 Uiso 1 1 calc GR .
C132 C 0.4874(17) 0.4702(5) -0.2559(7) 0.0328(10) Uani 1 1 d . .
H13A H 0.5691 0.4647 -0.2146 0.049 Uiso 1 1 calc GR .
H13B H 0.3958 0.4784 -0.2370 0.049 Uiso 1 1 calc GR .
H13C H 0.5153 0.4952 -0.2864 0.049 Uiso 1 1 calc GR .
C137 C -0.1756(16) 0.0479(4) 0.1457(7) 0.0304(7) Uani 1 1 d . .
H13D H -0.1957 0.0769 0.1192 0.046 Uiso 1 1 calc GR .
H13E H -0.2627 0.0395 0.1683 0.046 Uiso 1 1 calc GR .
H13F H -0.1572 0.0238 0.1111 0.046 Uiso 1 1 calc GR .
C149 C 0.1107(13) 0.0646(5) 0.7975(6) 0.0198(8) Uani 1 1 d . .
H149 H 0.1832 0.0437 0.8218 0.024 Uiso 1 1 calc R .
C152 C 0.3942(16) 0.0385(5) -0.0195(7) 0.0304(7) Uani 1 1 d . .
H15A H 0.2964 0.0432 -0.0508 0.046 Uiso 1 1 calc GR .
H15B H 0.4570 0.0191 -0.0454 0.046 Uiso 1 1 calc GR .
H15C H 0.4437 0.0682 -0.0083 0.046 Uiso 1 1 calc GR .
C158 C 0.4151(16) 0.0632(4) 0.7768(7) 0.0304(7) Uani 1 1 d . .
H15D H 0.4274 0.0822 0.8213 0.046 Uiso 1 1 calc GR .
H15E H 0.5119 0.0603 0.7599 0.046 Uiso 1 1 calc GR .
H15F H 0.3790 0.0327 0.7879 0.046 Uiso 1 1 calc GR .
C1AA C 0.3380(17) 0.4855(7) 0.3481(9) 0.0511(17) Uani 1 1 d . .
H1AA H 0.3892 0.5083 0.3221 0.077 Uiso 1 1 calc GR .
H1AB H 0.2997 0.5003 0.3890 0.077 Uiso 1 1 calc GR .
H1AC H 0.2541 0.4722 0.3140 0.077 Uiso 1 1 calc GR .
C3AA C -0.1913(15) 0.0022(4) 0.8480(7) 0.0304(7) Uani 1 1 d . .
H3AA H -0.2899 0.0171 0.8401 0.046 Uiso 1 1 calc GR .
H3AB H -0.1924 -0.0238 0.8816 0.046 Uiso 1 1 calc GR .
H3AC H -0.1687 -0.0088 0.8007 0.046 Uiso 1 1 calc GR .
C0AA C 0.4149(16) 0.4203(6) 0.4440(9) 0.0511(17) Uani 1 1 d . .
H0AA H 0.3151 0.4064 0.4323 0.077 Uiso 1 1 calc GR .
H0AB H 0.4186 0.4405 0.4868 0.077 Uiso 1 1 calc GR .
H0AC H 0.4909 0.3962 0.4553 0.077 Uiso 1 1 calc GR .
C2AA C -0.1294(14) 0.0612(4) 0.9412(7) 0.0304(7) Uani 1 1 d . .
H2AA H -0.0562 0.0844 0.9623 0.046 Uiso 1 1 calc GR .
H2AB H -0.1455 0.0394 0.9796 0.046 Uiso 1 1 calc GR .
H2AC H -0.2247 0.0761 0.9211 0.046 Uiso 1 1 calc GR .
C4AA C -0.2081(19) 0.1669(5) 0.6978(8) 0.0304(7) Uani 1 1 d . .
O1 O 0.8580(18) 0.1754(4) 0.0248(6) 0.036(4) Uani 0.79(3) 1 d . P
H1A H 0.8071 0.1848 0.0581 0.053 Uiso 0.79(3) 1 d G P
H1B H 0.8048 0.1557 -0.0039 0.053 Uiso 0.79(3) 1 d G P
O2 O 0.358(2) 0.3068(7) 0.5221(7) 0.072(5) Uani 1 1 d . .
H2A H 0.3176 0.2856 0.4917 0.108 Uiso 1 1 d G .
H2B H 0.3706 0.3299 0.4941 0.108 Uiso 1 1 d G .
C5AA C 1.0113(14) 0.3083(4) -0.2932(6) 0.0328(10) Uani 1 1 d . .
H5AA H 1.0729 0.3249 -0.3235 0.049 Uiso 1 1 calc GR .
H5AB H 1.0482 0.2767 -0.2858 0.049 Uiso 1 1 calc GR .
H5AC H 1.0174 0.3235 -0.2454 0.049 Uiso 1 1 calc GR .
O7 O 0.5815(12) 0.1543(3) -0.1057(5) 0.0391(15) Uani 1 1 d . .

loop_
_atom_site_aniso_label
_atom_site_aniso_U_11
_atom_site_aniso_U_22
_atom_site_aniso_U_33
_atom_site_aniso_U_23
_atom_site_aniso_U_13
_atom_site_aniso_U_12
Ir1 0.0292(3) 0.01197(19) 0.01156(18) 0.00328(16) 0.00585(18) 0.01131(18)
Ir2 0.0168(2) 0.0236(3) 0.0136(2) 0.00386(17) 0.00040(16) 0.00513(18)
C2 0.041(4) 0.042(4) 0.031(3) -0.017(3) 0.015(3) 0.015(3)
C3 0.0350(17) 0.0264(15) 0.0322(15) 0.0002(12) 0.0128(13) -0.0024(12)
N5 0.0184(16) 0.0173(16) 0.0214(15) 0.0085(12) 0.0071(12) 0.0073(13)
N6 0.030(2) 0.0173(17) 0.0095(14) 0.0042(12) 0.0052(13) 0.0077(15)
N7 0.013(2) 0.019(2) 0.021(2) 0.0004(17) -0.0028(16) 0.0027(18)
N8 0.030(2) 0.0173(17) 0.0095(14) 0.0042(12) 0.0052(13) 0.0077(15)
N9 0.0184(16) 0.0173(16) 0.0214(15) 0.0085(12) 0.0071(12) 0.0073(13)
N10 0.030(2) 0.0173(17) 0.0095(14) 0.0042(12) 0.0052(13) 0.0077(15)
C11 0.0160(17) 0.0241(17) 0.0196(15) 0.0031(12) 0.0040(12) 0.0075(13)
N12 0.030(2) 0.0173(17) 0.0095(14) 0.0042(12) 0.0052(13) 0.0077(15)
C13 0.0184(16) 0.0173(16) 0.0214(15) 0.0085(12) 0.0071(12) 0.0073(13)
C14 0.013(2) 0.019(2) 0.021(2) 0.0004(17) -0.0028(16) 0.0027(18)
N15 0.013(2) 0.019(2) 0.021(2) 0.0004(17) -0.0028(16) 0.0027(18)
C16 0.030(2) 0.0173(17) 0.0095(14) 0.0042(12) 0.0052(13) 0.0077(15)
C17 0.0184(16) 0.0173(16) 0.0214(15) 0.0085(12) 0.0071(12) 0.0073(13)
C18 0.0184(16) 0.0173(16) 0.0214(15) 0.0085(12) 0.0071(12) 0.0073(13)
C19 0.034(2) 0.036(2) 0.029(2) 0.0015(17) 0.0059(17) 0.0121(18)
C20 0.013(2) 0.019(2) 0.021(2) 0.0004(17) -0.0028(16) 0.0027(18)
C21 0.0350(17) 0.0264(15) 0.0322(15) 0.0002(12) 0.0128(13) -0.0024(12)
C22 0.030(2) 0.0173(17) 0.0095(14) 0.0042(12) 0.0052(13) 0.0077(15)
C23 0.036(2) 0.0203(19) 0.0334(19) 0.0036(15) -0.0030(17) 0.0172(17)
O24 0.062(4) 0.023(3) 0.032(3) 0.000(2) 0.008(3) 0.018(3)
C25 0.029(3) 0.016(2) 0.0178(19) 0.0054(16) 0.0068(18) 0.0124(19)
O26 0.036(2) 0.0203(19) 0.0334(19) 0.0036(15) -0.0030(17) 0.0172(17)
C27 0.0160(17) 0.0241(17) 0.0196(15) 0.0031(12) 0.0040(12) 0.0075(13)
C28 0.030(2) 0.0173(17) 0.0095(14) 0.0042(12) 0.0052(13) 0.0077(15)
C29 0.030(2) 0.0173(17) 0.0095(14) 0.0042(12) 0.0052(13) 0.0077(15)
C30 0.062(4) 0.023(3) 0.032(3) 0.000(2) 0.008(3) 0.018(3)
C31 0.019(2) 0.024(2) 0.019(2) 0.0013(17) -0.0012(17) 0.0068(18)
C32 0.019(2) 0.024(2) 0.019(2) 0.0013(17) -0.0012(17) 0.0068(18)
C33 0.0350(17) 0.0264(15) 0.0322(15) 0.0002(12) 0.0128(13) -0.0024(12)
C34 0.029(3) 0.016(2) 0.0178(19) 0.0054(16) 0.0068(18) 0.0124(19)
C35 0.0160(17) 0.0241(17) 0.0196(15) 0.0031(12) 0.0040(12) 0.0075(13)
C36 0.0120(17) 0.033(2) 0.0141(14) 0.0040(13) 0.0016(12) 0.0055(15)
C37 0.034(2) 0.036(2) 0.029(2) 0.0015(17) 0.0059(17) 0.0121(18)
C38 0.0184(16) 0.0173(16) 0.0214(15) 0.0085(12) 0.0071(12) 0.0073(13)
C39 0.0350(17) 0.0264(15) 0.0322(15) 0.0002(12) 0.0128(13) -0.0024(12)
C41 0.0120(17) 0.033(2) 0.0141(14) 0.0040(13) 0.0016(12) 0.0055(15)
C42 0.030(2) 0.0173(17) 0.0095(14) 0.0042(12) 0.0052(13) 0.0077(15)
C43 0.0160(17) 0.0241(17) 0.0196(15) 0.0031(12) 0.0040(12) 0.0075(13)
C44 0.034(2) 0.036(2) 0.029(2) 0.0015(17) 0.0059(17) 0.0121(18)
C45 0.0120(17) 0.033(2) 0.0141(14) 0.0040(13) 0.0016(12) 0.0055(15)
C46 0.0160(17) 0.0241(17) 0.0196(15) 0.0031(12) 0.0040(12) 0.0075(13)
C47 0.0120(17) 0.033(2) 0.0141(14) 0.0040(13) 0.0016(12) 0.0055(15)
C48 0.0160(17) 0.0241(17) 0.0196(15) 0.0031(12) 0.0040(12) 0.0075(13)
C49 0.0120(17) 0.033(2) 0.0141(14) 0.0040(13) 0.0016(12) 0.0055(15)
C50 0.030(2) 0.0173(17) 0.0095(14) 0.0042(12) 0.0052(13) 0.0077(15)
C51 0.0184(16) 0.0173(16) 0.0214(15) 0.0085(12) 0.0071(12) 0.0073(13)
C52 0.029(3) 0.016(2) 0.0178(19) 0.0054(16) 0.0068(18) 0.0124(19)
C53 0.0184(16) 0.0173(16) 0.0214(15) 0.0085(12) 0.0071(12) 0.0073(13)
C54 0.058(4) 0.026(3) 0.026(2) 0.003(2) 0.012(2) 0.013(3)
C55 0.058(4) 0.026(3) 0.026(2) 0.003(2) 0.012(2) 0.013(3)
C56 0.0120(17) 0.033(2) 0.0141(14) 0.0040(13) 0.0016(12) 0.0055(15)
C57 0.037(3) 0.039(3) 0.028(2) 0.004(2) 0.005(2) -0.004(2)
C130 0.037(3) 0.039(3) 0.028(2) 0.004(2) 0.005(2) -0.004(2)
C81 0.037(3) 0.039(3) 0.028(2) 0.004(2) 0.005(2) -0.004(2)
N65 0.037(3) 0.039(3) 0.028(2) 0.004(2) 0.005(2) -0.004(2)
C124 0.037(3) 0.039(3) 0.028(2) 0.004(2) 0.005(2) -0.004(2)
C141 0.037(3) 0.039(3) 0.028(2) 0.004(2) 0.005(2) -0.004(2)
C58 0.0184(16) 0.0173(16) 0.0214(15) 0.0085(12) 0.0071(12) 0.0073(13)
C59 0.019(2) 0.024(2) 0.019(2) 0.0013(17) -0.0012(17) 0.0068(18)
C60 0.013(2) 0.019(2) 0.021(2) 0.0004(17) -0.0028(16) 0.0027(18)
C61 0.0160(17) 0.0241(17) 0.0196(15) 0.0031(12) 0.0040(12) 0.0075(13)
C62 0.0120(17) 0.033(2) 0.0141(14) 0.0040(13) 0.0016(12) 0.0055(15)
C63 0.0184(16) 0.0173(16) 0.0214(15) 0.0085(12) 0.0071(12) 0.0073(13)
C64 0.058(4) 0.026(3) 0.026(2) 0.003(2) 0.012(2) 0.013(3)
C66 0.058(4) 0.026(3) 0.026(2) 0.003(2) 0.012(2) 0.013(3)
C67 0.036(2) 0.0203(19) 0.0334(19) 0.0036(15) -0.0030(17) 0.0172(17)
C69 0.034(2) 0.036(2) 0.029(2) 0.0015(17) 0.0059(17) 0.0121(18)
C70 0.029(3) 0.016(2) 0.0178(19) 0.0054(16) 0.0068(18) 0.0124(19)
C71 0.0120(17) 0.033(2) 0.0141(14) 0.0040(13) 0.0016(12) 0.0055(15)
C72 0.0160(17) 0.0241(17) 0.0196(15) 0.0031(12) 0.0040(12) 0.0075(13)
C73 0.038(3) 0.070(5) 0.046(3) -0.003(3) 0.007(3) -0.014(3)
C74 0.0184(16) 0.0173(16) 0.0214(15) 0.0085(12) 0.0071(12) 0.0073(13)
C76 0.0120(17) 0.033(2) 0.0141(14) 0.0040(13) 0.0016(12) 0.0055(15)
C77 0.0120(17) 0.033(2) 0.0141(14) 0.0040(13) 0.0016(12) 0.0055(15)
C78 0.029(3) 0.016(2) 0.0178(19) 0.0054(16) 0.0068(18) 0.0124(19)
C79 0.034(2) 0.036(2) 0.029(2) 0.0015(17) 0.0059(17) 0.0121(18)
C80 0.036(2) 0.0203(19) 0.0334(19) 0.0036(15) -0.0030(17) 0.0172(17)
C82 0.0350(17) 0.0264(15) 0.0322(15) 0.0002(12) 0.0128(13) -0.0024(12)
C83 0.058(4) 0.026(3) 0.026(2) 0.003(2) 0.012(2) 0.013(3)
C84 0.0160(17) 0.0241(17) 0.0196(15) 0.0031(12) 0.0040(12) 0.0075(13)
C88 0.0160(17) 0.0241(17) 0.0196(15) 0.0031(12) 0.0040(12) 0.0075(13)
C89 0.019(2) 0.024(2) 0.019(2) 0.0013(17) -0.0012(17) 0.0068(18)
C90 0.034(2) 0.036(2) 0.029(2) 0.0015(17) 0.0059(17) 0.0121(18)
C92 0.0160(17) 0.0241(17) 0.0196(15) 0.0031(12) 0.0040(12) 0.0075(13)
C93 0.0160(17) 0.0241(17) 0.0196(15) 0.0031(12) 0.0040(12) 0.0075(13)
C94 0.029(3) 0.016(2) 0.0178(19) 0.0054(16) 0.0068(18) 0.0124(19)
C95 0.041(4) 0.042(4) 0.031(3) -0.017(3) 0.015(3) 0.015(3)
C96 0.036(2) 0.0203(19) 0.0334(19) 0.0036(15) -0.0030(17) 0.0172(17)
C97 0.019(2) 0.024(2) 0.019(2) 0.0013(17) -0.0012(17) 0.0068(18)
C98 0.038(3) 0.070(5) 0.046(3) -0.003(3) 0.007(3) -0.014(3)
N100 0.036(2) 0.0203(19) 0.0334(19) 0.0036(15) -0.0030(17) 0.0172(17)
C101 0.0120(17) 0.033(2) 0.0141(14) 0.0040(13) 0.0016(12) 0.0055(15)
C103 0.019(2) 0.024(2) 0.019(2) 0.0013(17) -0.0012(17) 0.0068(18)
C104 0.0350(17) 0.0264(15) 0.0322(15) 0.0002(12) 0.0128(13) -0.0024(12)
C105 0.0350(17) 0.0264(15) 0.0322(15) 0.0002(12) 0.0128(13) -0.0024(12)
C106 0.0350(17) 0.0264(15) 0.0322(15) 0.0002(12) 0.0128(13) -0.0024(12)
C108 0.034(2) 0.036(2) 0.029(2) 0.0015(17) 0.0059(17) 0.0121(18)
C109 0.058(4) 0.026(3) 0.026(2) 0.003(2) 0.012(2) 0.013(3)
C111 0.038(3) 0.070(5) 0.046(3) -0.003(3) 0.007(3) -0.014(3)
C113 0.041(4) 0.042(4) 0.031(3) -0.017(3) 0.015(3) 0.015(3)
C114 0.038(3) 0.070(5) 0.046(3) -0.003(3) 0.007(3) -0.014(3)
O115 0.036(2) 0.0203(19) 0.0334(19) 0.0036(15) -0.0030(17) 0.0172(17)
C119 0.0350(17) 0.0264(15) 0.0322(15) 0.0002(12) 0.0128(13) -0.0024(12)
C120 0.0350(17) 0.0264(15) 0.0322(15) 0.0002(12) 0.0128(13) -0.0024(12)
C123 0.0350(17) 0.0264(15) 0.0322(15) 0.0002(12) 0.0128(13) -0.0024(12)
C125 0.036(2) 0.0203(19) 0.0334(19) 0.0036(15) -0.0030(17) 0.0172(17)
C127 0.036(2) 0.0203(19) 0.0334(19) 0.0036(15) -0.0030(17) 0.0172(17)
C129 0.0350(17) 0.0264(15) 0.0322(15) 0.0002(12) 0.0128(13) -0.0024(12)
C132 0.034(2) 0.036(2) 0.029(2) 0.0015(17) 0.0059(17) 0.0121(18)
C137 0.0350(17) 0.0264(15) 0.0322(15) 0.0002(12) 0.0128(13) -0.0024(12)
C149 0.0120(17) 0.033(2) 0.0141(14) 0.0040(13) 0.0016(12) 0.0055(15)
C152 0.0350(17) 0.0264(15) 0.0322(15) 0.0002(12) 0.0128(13) -0.0024(12)
C158 0.0350(17) 0.0264(15) 0.0322(15) 0.0002(12) 0.0128(13) -0.0024(12)
C1AA 0.038(3) 0.070(5) 0.046(3) -0.003(3) 0.007(3) -0.014(3)
C3AA 0.0350(17) 0.0264(15) 0.0322(15) 0.0002(12) 0.0128(13) -0.0024(12)
C0AA 0.038(3) 0.070(5) 0.046(3) -0.003(3) 0.007(3) -0.014(3)
C2AA 0.0350(17) 0.0264(15) 0.0322(15) 0.0002(12) 0.0128(13) -0.0024(12)
C4AA 0.0350(17) 0.0264(15) 0.0322(15) 0.0002(12) 0.0128(13) -0.0024(12)
O1 0.063(10) 0.027(8) 0.012(5) 0.005(4) -0.007(5) 0.022(6)
O2 0.065(10) 0.098(15) 0.049(7) 0.014(8) 0.000(7) -0.019(10)
C5AA 0.034(2) 0.036(2) 0.029(2) 0.0015(17) 0.0059(17) 0.0121(18)
O7 0.062(4) 0.023(3) 0.032(3) 0.000(2) 0.008(3) 0.018(3)

loop_
_atom_type_symbol
_atom_type_description
_atom_type_scat_dispersion_real
_atom_type_scat_dispersion_imag
_atom_type_scat_source
C C 0.0033 0.0016 'International Tables Vol C Tables 4.2.6.8 and 6.1.1.4'
H H 0.0000 0.0000 'International Tables Vol C Tables 4.2.6.8 and 6.1.1.4'
N N 0.0061 0.0033 'International Tables Vol C Tables 4.2.6.8 and 6.1.1.4'
O O 0.0106 0.0060 'International Tables Vol C Tables 4.2.6.8 and 6.1.1.4'
Ir Ir -1.4442 7.9887 'International Tables Vol C Tables 4.2.6.8 and 6.1.1.4'

loop_
_geom_angle_atom_site_label_1
_geom_angle_atom_site_label_2
_geom_angle_atom_site_label_3
_geom_angle
N6 Ir1 C11 80.1(5)
N6 Ir1 O26 95.9(5)
N6 Ir1 N100 94.0(5)
N8 Ir1 N6 172.0(5)
N8 Ir1 C11 93.7(5)
N8 Ir1 O26 90.8(4)
N8 Ir1 N100 91.8(4)
C11 Ir1 O26 172.7(5)
C11 Ir1 N100 97.3(5)
C27 Ir1 N6 95.2(5)
C27 Ir1 N8 79.1(5)
C27 Ir1 C11 85.3(5)
C27 Ir1 O26 101.2(5)
C27 Ir1 N100 170.7(4)
N100 Ir1 O26 76.8(4)
N5 Ir2 N7 172.9(5)
N5 Ir2 O24 93.7(5)
N5 Ir2 N65 94.0(4)
N7 Ir2 O24 91.1(4)
N7 Ir2 N65 92.2(4)
C13 Ir2 N5 80.5(5)
C13 Ir2 N7 95.2(5)
C13 Ir2 O24 172.6(5)
C13 Ir2 C31 85.7(6)
C13 Ir2 N65 98.5(5)
C31 Ir2 N5 92.6(5)
C31 Ir2 N7 81.4(5)
C31 Ir2 O24 99.2(5)
C31 Ir2 N65 172.6(4)
N65 Ir2 O24 77.2(5)
C66 C2 C95 105.8(12)
C113 C2 C66 116.7(12)
C113 C2 C95 95.5(11)
C18 N5 Ir2 114.8(8)
C18 N5 C51 107.2(9)
C51 N5 Ir2 137.9(9)
C29 N6 Ir1 115.2(9)
C29 N6 C50 109.0(9)
C50 N6 Ir1 135.2(9)
C14 N7 Ir2 140.3(9)
C20 N7 Ir2 113.2(8)
C20 N7 C14 106.1(10)
C16 N8 Ir1 134.6(8)
C28 N8 Ir1 115.3(8)
C28 N8 C16 110.0(9)
C17 N9 C18 106.3(10)
C17 N9 C54 124.4(10)
C18 N9 C54 129.1(11)
C22 N10 C47 124.0(10)
C29 N10 C22 108.2(10)
C29 N10 C47 127.7(12)
C46 C11 Ir1 128.4(9)
C46 C11 C48 118.9(12)
C48 C11 Ir1 112.7(10)
C28 N12 C41 126.5(11)
C42 N12 C28 110.1(11)
C42 N12 C41 122.7(10)
C38 C13 Ir2 128.5(9)
C38 C13 C58 113.7(10)
C58 C13 Ir2 117.9(8)
C60 C14 N7 115.3(11)
C20 N15 C34 126.9(11)
C20 N15 C60 105.5(10)
C34 N15 C60 127.2(10)
N8 C16 C42 102.6(10)
C51 C17 N9 108.6(10)
N5 C18 N9 109.8(10)
N5 C18 C58 118.8(11)
N9 C18 C58 131.0(12)
C90 C19 C70 110.6(11)
C90 C19 C5AA 106.7(11)
C5AA C19 C70 109.6(11)
N7 C20 N15 107.5(11)
N7 C20 C32 119.4(11)
N15 C20 C32 133.1(13)
C76 C21 C104 108.2(11)
C76 C21 C119 116.2(11)
C119 C21 C104 113.4(11)
C50 C22 N10 105.3(10)
O26 C23 C67 113.3(14)
O115 C23 O26 126.5(15)
O115 C23 C67 117.6(12)
C30 O24 Ir2 114.2(11)
C34 C25 C44 122.5(13)
C34 C25 C78 113.1(11)
C78 C25 C44 123.8(12)
C23 O26 Ir1 116.8(11)
C35 C27 Ir1 115.8(9)
C35 C27 C93 117.3(12)
C93 C27 Ir1 126.8(9)
N8 C28 N12 109.9(11)
N8 C28 C35 116.7(10)
N12 C28 C35 133.4(12)
N6 C29 N10 108.5(12)
N6 C29 C48 116.6(10)
N10 C29 C48 134.9(12)
O24 C30 C81 119.8(13)
O7 C30 O24 120.0(16)
O7 C30 C81 117.8(15)
C32 C31 Ir2 113.2(9)
C97 C31 Ir2 130.7(10)
C97 C31 C32 116.2(13)
C20 C32 C31 111.9(13)
C59 C32 C20 126.8(12)
C59 C32 C31 121.3(12)
C49 C33 C106 109.9(12)
C152 C33 C49 110.9(12)
C152 C33 C106 113.8(12)
N15 C34 C25 117.9(11)
C70 C34 N15 121.1(11)
C70 C34 C25 120.8(12)
C27 C35 C28 112.7(11)
C27 C35 C43 122.1(12)
C43 C35 C28 125.1(11)
C41 C36 C39 120.5(12)
C41 C36 C45 123.0(12)
C45 C36 C39 115.7(13)
C94 C37 C69 110.5(14)
C94 C37 C108 117.5(13)
C108 C37 C69 105.5(12)
C13 C38 C53 121.3(11)
C36 C39 C129 112.8(13)
C137 C39 C36 108.9(11)
C137 C39 C129 103.8(12)
C36 C41 N12 119.9(12)
C36 C41 C76 122.7(12)
C76 C41 N12 117.3(12)
N12 C42 C16 107.3(9)
C92 C43 C35 119.8(11)
C25 C44 C79 114.0(11)
C132 C44 C25 110.0(14)
C132 C44 C79 117.8(13)
C36 C45 C49 117.9(13)
C72 C46 C11 122.9(12)
C71 C47 N10 117.7(11)
C71 C47 C77 121.5(12)
C77 C47 N10 120.6(11)
C11 C48 C29 115.4(12)
C11 C48 C61 119.2(12)
C29 C48 C61 125.3(11)
C45 C49 C33 124.9(12)
C62 C49 C33 116.3(11)
C62 C49 C45 118.8(12)
N6 C50 C22 108.4(12)
C17 C51 N5 107.8(11)
C70 C52 C94 122.0(12)
C74 C53 C38 120.4(11)
C66 C54 N9 118.9(15)
C83 C54 N9 116.6(15)
C83 C54 C66 124.5(14)
C109 C55 C83 120.6(16)
C71 C56 C101 123.3(11)
C130 C57 C141 120.0
C57 C130 C81 120.0
C130 C81 C30 128.8(9)
C130 C81 N65 120.0
N65 C81 C30 111.0(9)
C81 N65 Ir2 116.9(5)
C124 N65 Ir2 122.7(5)
C124 N65 C81 120.0
C141 C124 N65 120.0
C124 C141 C57 120.0
C13 C58 C18 107.9(11)
C63 C58 C13 123.9(11)
C63 C58 C18 128.1(12)
C32 C59 C103 118.0(12)
C14 C60 N15 105.6(10)
C84 C61 C48 118.2(11)
C49 C62 C76 123.7(12)
C58 C63 C74 121.3(11)
C109 C64 C66 119.1(16)
C54 C66 C2 126.4(13)
C54 C66 C64 114.7(16)
C64 C66 C2 118.9(15)
N100 C67 C23 119.6(11)
N100 C67 C125 124.3(12)
C125 C67 C23 116.1(11)
C34 C70 C19 115.8(12)
C52 C70 C19 122.9(12)
C52 C70 C34 121.3(12)
C47 C71 C4AA 119.7(11)
C56 C71 C47 118.4(12)
C56 C71 C4AA 121.9(11)
C46 C72 C84 121.8(12)
C1AA C73 C109 113.0(14)
C1AA C73 C0AA 118.3(14)
C0AA C73 C109 108.4(15)
C53 C74 C63 119.2(11)
C41 C76 C21 127.5(12)
C41 C76 C62 113.8(13)
C62 C76 C21 118.7(11)
C47 C77 C105 120.6(12)
C149 C77 C47 117.3(11)
C149 C77 C105 122.1(12)
C94 C78 C25 126.0(11)
C127 C80 C96 119.4(12)
C101 C82 C3AA 109.3(11)
C2AA C82 C101 114.1(11)
C2AA C82 C3AA 107.6(10)
C54 C83 C55 117.9(16)
C54 C83 C111 124.0(15)
C55 C83 C111 118.1(17)
C61 C84 C72 118.5(12)
C92 C88 C93 119.9(10)
C97 C89 C103 120.7(11)
C88 C92 C43 119.6(11)
C27 C93 C88 120.2(11)
C52 C94 C37 122.3(12)
C78 C94 C37 121.4(12)
C78 C94 C52 116.3(12)
C125 C96 C80 118.1(10)
C89 C97 C31 123.1(12)
C67 N100 Ir1 113.2(9)
C127 N100 Ir1 128.9(8)
C127 N100 C67 117.8(9)
C56 C101 C82 122.6(11)
C56 C101 C149 115.5(11)
C149 C101 C82 121.6(11)
C59 C103 C89 119.7(12)
C77 C105 C158 109.9(11)
C120 C105 C77 114.4(13)
C120 C105 C158 107.4(13)
C55 C109 C64 122.5(14)
C55 C109 C73 116.9(15)
C64 C109 C73 120.1(14)
C83 C111 C98 118.2(15)
C114 C111 C83 106.8(16)
C114 C111 C98 111.2(17)
C96 C125 C67 118.2(11)
N100 C127 C80 122.1(11)
C77 C149 C101 123.3(11)
C3 C4AA C71 108.0(11)
C123 C4AA C3 123.3(13)
C123 C4AA C71 122.3(13)

loop_
_geom_bond_atom_site_label_1
_geom_bond_atom_site_label_2
_geom_bond_distance
Ir1 N6 2.042(8)
Ir1 N8 2.040(9)
Ir1 C11 2.054(13)
Ir1 O26 2.163(12)
Ir1 C27 2.039(13)
Ir1 N100 2.144(10)
Ir2 N5 2.032(9)
Ir2 N7 2.032(10)
Ir2 C13 1.951(12)
Ir2 O24 2.165(11)
Ir2 C31 2.009(15)
Ir2 N65 2.107(7)
C2 C66 1.50(2)
C2 C95 1.65(2)
C2 C113 1.49(2)
C3 C4AA 1.523(18)
N5 C18 1.331(17)
N5 C51 1.393(15)
N6 C29 1.333(18)
N6 C50 1.353(17)
N7 C14 1.364(14)
N7 C20 1.356(17)
N8 C16 1.388(14)
N8 C28 1.327(17)
N9 C17 1.373(15)
N9 C18 1.379(15)
N9 C54 1.460(18)
N10 C22 1.395(17)
N10 C29 1.359(14)
N10 C47 1.430(16)
C11 C46 1.354(18)
C11 C48 1.403(16)
N12 C28 1.349(14)
N12 C41 1.469(17)
N12 C42 1.308(16)
C13 C38 1.419(16)
C13 C58 1.474(16)
C14 C60 1.226(16)
N15 C20 1.386(15)
N15 C34 1.407(17)
N15 C60 1.468(16)
C16 C42 1.497(15)
C17 C51 1.350(16)
C18 C58 1.467(17)
C19 C70 1.566(18)
C19 C90 1.485(18)
C19 C5AA 1.533(18)
C20 C32 1.410(18)
C21 C76 1.46(2)
C21 C104 1.569(18)
C21 C119 1.525(18)
C22 C50 1.382(14)
C23 O26 1.304(16)
C23 C67 1.51(2)
C23 O115 1.226(19)
O24 C30 1.29(2)
C25 C34 1.440(17)
C25 C44 1.48(2)
C25 C78 1.445(17)
C27 C35 1.371(17)
C27 C93 1.421(17)
C28 C35 1.472(18)
C29 C48 1.435(19)
C30 C81 1.512(19)
C30 O7 1.296(18)
C31 C32 1.479(17)
C31 C97 1.359(18)
C32 C59 1.38(2)
C33 C49 1.57(2)
C33 C106 1.57(2)
C33 C152 1.53(2)
C34 C70 1.393(18)
C35 C43 1.421(17)
C36 C39 1.572(19)
C36 C41 1.34(2)
C36 C45 1.356(18)
C37 C69 1.57(2)
C37 C94 1.45(2)
C37 C108 1.49(2)
C38 C53 1.462(17)
C39 C129 1.59(2)
C39 C137 1.52(2)
C41 C76 1.415(18)
C43 C92 1.380(16)
C44 C79 1.56(2)
C44 C132 1.47(2)
C45 C49 1.419(15)
C46 C72 1.293(19)
C47 C71 1.404(17)
C47 C77 1.410(18)
C48 C61 1.474(19)
C49 C62 1.376(19)
C52 C70 1.353(18)
C52 C94 1.407(16)
C53 C74 1.357(17)
C54 C66 1.41(3)
C54 C83 1.38(3)
C55 C83 1.41(2)
C55 C109 1.31(2)
C56 C71 1.373(17)
C56 C101 1.386(17)
C57 C130 1.3900
C57 C141 1.3900
C130 C81 1.3900
C81 N65 1.3900
N65 C124 1.3900
C124 C141 1.3900
C58 C63 1.329(17)
C59 C103 1.391(17)
C61 C84 1.349(18)
C62 C76 1.418(18)
C63 C74 1.418(16)
C64 C66 1.44(2)
C64 C109 1.43(2)
C67 N100 1.323(14)
C67 C125 1.392(13)
C71 C4AA 1.56(2)
C72 C84 1.447(16)
C73 C109 1.57(2)
C73 C1AA 1.50(3)
C73 C0AA 1.54(2)
C77 C105 1.53(2)
C77 C149 1.368(17)
C78 C94 1.361(16)
C80 C96 1.401(15)
C80 C127 1.390(14)
C82 C101 1.510(17)
C82 C3AA 1.526(19)
C82 C2AA 1.484(17)
C83 C111 1.53(3)
C88 C92 1.370(15)
C88 C93 1.446(16)
C89 C97 1.350(18)
C89 C103 1.420(15)
C96 C125 1.363(17)
C98 C111 1.56(2)
N100 C127 1.326(16)
C101 C149 1.436(16)
C105 C120 1.50(2)
C105 C158 1.55(2)
C111 C114 1.53(3)
C123 C4AA 1.33(2)

loop_
_twin_individual_id
_twin_individual_mass_fraction_refined
1 0.480(14)
2 0.520(14)
